data_4036712
loop_
_publ_author_name
'Liu, Le'
'Zhang, Tonghuan'
'Yang, Yun-Fang'
'Zhang-Negrerie, Daisy'
'Zhang, Xinhao'
'Du, Yunfei'
'Wu, Yun-Dong'
'Zhao, Kang'

_publ_section_title
;
 Metal-Free Synthesis of 3-Arylquinolin-2-ones from Acrylic Amides via a
 Highly Regioselective 1,2-Aryl Migration: An Experimental and
 Computational Study.
;
_journal_issue 10
_journal_name_full 'The Journal of organic chemistry'
_journal_page_first 4058
_journal_page_last 4065
_journal_paper_doi 10.1021/acs.joc.6b00345
_journal_volume 81
_journal_year 2016
_chemical_formula_sum 'C22 H18 Cl N O'
_chemical_formula_weight 347.82
_space_group_IT_number 61
_space_group_name_Hall '-P 2ac 2ab'
_space_group_name_H-M_alt 'P b c a'
_symmetry_cell_setting orthorhombic
_symmetry_space_group_name_H-M 'P b c a'
_atom_sites_solution_hydrogens geom
_atom_sites_solution_primary direct
_atom_sites_solution_secondary difmap
_audit_creation_method SHELXL-97
_cell_angle_alpha 90.00
_cell_angle_beta 90.00
_cell_angle_gamma 90.00
_cell_formula_units_Z 8
_cell_length_a 14.855(8)
_cell_length_b 14.726(8)
_cell_length_c 16.022(9)
_cell_measurement_reflns_used 9727
_cell_measurement_temperature 113(2)
_cell_measurement_theta_max 28.0
_cell_measurement_theta_min 1.9
_cell_volume 3505(3)
_computing_cell_refinement CrystalClear
_computing_data_collection CrystalClear
_computing_data_reduction CrystalClear
_computing_molecular_graphics 'Bruker SHELXTL'
_computing_publication_material 'CrystalStructure 3.8'
_computing_structure_refinement 'SHELXL-97 (Sheldrick, 1997)'
_computing_structure_solution 'SHELXS-97 (Sheldrick, 1990)'
_diffrn_ambient_temperature 113(2)
_diffrn_detector_area_resol_mean 14.22
_diffrn_measured_fraction_theta_full 0.995
_diffrn_measured_fraction_theta_max 0.995
_diffrn_measurement_device_type 'Rigaku Saturn724 CCD'
_diffrn_measurement_method '\w and \f scans'
_diffrn_radiation_monochromator multilayer
_diffrn_radiation_source 'rotating anode'
_diffrn_radiation_type MoK\a
_diffrn_radiation_wavelength 0.71073
_diffrn_reflns_av_R_equivalents 0.0578
_diffrn_reflns_av_sigmaI/netI 0.0408
_diffrn_reflns_limit_h_max 19
_diffrn_reflns_limit_h_min -19
_diffrn_reflns_limit_k_max 19
_diffrn_reflns_limit_k_min -18
_diffrn_reflns_limit_l_max 21
_diffrn_reflns_limit_l_min -21
_diffrn_reflns_number 34433
_diffrn_reflns_theta_full 27.84
_diffrn_reflns_theta_max 27.84
_diffrn_reflns_theta_min 2.33
_diffrn_standards_decay_% 0
_diffrn_standards_interval_count 0
_diffrn_standards_interval_time 0
_diffrn_standards_number 0
_exptl_absorpt_coefficient_mu 0.227
_exptl_absorpt_correction_T_max 0.9733
_exptl_absorpt_correction_T_min 0.9560
_exptl_absorpt_correction_type multi-scan
_exptl_absorpt_process_details CrystalClear
_exptl_crystal_colour Colorless
_exptl_crystal_density_diffrn 1.318
_exptl_crystal_density_method 'not measured'
_exptl_crystal_description Prism
_exptl_crystal_F_000 1456
_exptl_crystal_size_max 0.20
_exptl_crystal_size_mid 0.18
_exptl_crystal_size_min 0.12
_refine_diff_density_max 0.297
_refine_diff_density_min -0.333
_refine_diff_density_rms 0.057
_refine_ls_extinction_method none
_refine_ls_goodness_of_fit_ref 1.024
_refine_ls_hydrogen_treatment constr
_refine_ls_matrix_type full
_refine_ls_number_parameters 227
_refine_ls_number_reflns 4156
_refine_ls_number_restraints 0
_refine_ls_restrained_S_all 1.024
_refine_ls_R_factor_all 0.0565
_refine_ls_R_factor_gt 0.0448
_refine_ls_shift/su_max 0.004
_refine_ls_shift/su_mean 0.001
_refine_ls_structure_factor_coef Fsqd
_refine_ls_weighting_details 'calc w=1/[\s^2^(Fo^2^)+(0.0611P)^2^+0.0000P] where P=(Fo^2^+2Fc^2^)/3'
_refine_ls_weighting_scheme calc
_refine_ls_wR_factor_gt 0.1058
_refine_ls_wR_factor_ref 0.1126
_reflns_number_gt 3306
_reflns_number_total 4156
_reflns_threshold_expression >2sigma(I)
_cod_data_source_file jo6b00345_si_001.cif
_cod_data_source_block m130224f1
_cod_depositor_comments
;
The following automatic conversions were performed:

data item '_symmetry_cell_setting' value 'Orthorhombic' was changed
to 'orthorhombic' in accordance with the
/home/saulius/struct/COD-crude-data/automatic-downloads/DataCite-retrospective/ACS/depositions/lib/dictionaries/cif_core.dic
dictionary named 'cif_core.dic' version 2.4.2 last updated on
2011-04-26.

Automatic conversion script
Id: cif_fix_values 6909 2019-04-08 15:41:33Z antanas 
;
_cod_original_sg_symbol_H-M Pbca
_cod_database_code 4036712

loop_
_symmetry_equiv_pos_as_xyz
'x, y, z'
'-x+1/2, -y, z+1/2'
'-x, y+1/2, -z+1/2'
'x+1/2, -y+1/2, -z'
'-x, -y, -z'
'x-1/2, y, -z-1/2'
'x, -y-1/2, z-1/2'
'-x-1/2, y-1/2, z'

loop_
_atom_site_label
_atom_site_type_symbol
_atom_site_fract_x
_atom_site_fract_y
_atom_site_fract_z
_atom_site_U_iso_or_equiv
_atom_site_adp_type
_atom_site_occupancy
_atom_site_symmetry_multiplicity
_atom_site_calc_flag
_atom_site_refinement_flags
Cl1 Cl 1.05571(3) 0.77050(3) 0.18704(2) 0.03425(14) Uani 1 1 d .
O1 O 0.55947(6) 1.05245(7) 0.37901(7) 0.0302(3) Uani 1 1 d .
N1 N 0.65905(7) 1.10450(8) 0.47364(7) 0.0222(3) Uani 1 1 d .
C1 C 0.84904(9) 0.80062(10) 0.34315(9) 0.0239(3) Uani 1 1 d .
H1 H 0.8141 0.7631 0.3789 0.029 Uiso 1 1 calc R
C2 C 0.91682(10) 0.76210(10) 0.29551(9) 0.0258(3) Uani 1 1 d .
H2 H 0.9283 0.6987 0.2980 0.031 Uiso 1 1 calc R
C3 C 0.96733(9) 0.81770(10) 0.24421(9) 0.0250(3) Uani 1 1 d .
C4 C 0.95196(9) 0.91012(10) 0.23882(9) 0.0251(3) Uani 1 1 d .
H4 H 0.9875 0.9473 0.2033 0.030 Uiso 1 1 calc R
C5 C 0.88348(9) 0.94707(10) 0.28653(9) 0.0240(3) Uani 1 1 d .
H5 H 0.8719 1.0104 0.2831 0.029 Uiso 1 1 calc R
C6 C 0.83118(9) 0.89359(9) 0.33943(8) 0.0216(3) Uani 1 1 d .
C7 C 0.75986(9) 0.93515(10) 0.39231(9) 0.0211(3) Uani 1 1 d .
C8 C 0.75195(9) 0.90270(9) 0.47988(9) 0.0216(3) Uani 1 1 d .
C9 C 0.66836(10) 0.88717(10) 0.51642(10) 0.0268(3) Uani 1 1 d .
H9 H 0.6152 0.8959 0.4845 0.032 Uiso 1 1 calc R
C10 C 0.66161(11) 0.85901(11) 0.59890(10) 0.0325(4) Uani 1 1 d .
H10 H 0.6041 0.8489 0.6232 0.039 Uiso 1 1 calc R
C11 C 0.73882(11) 0.84574(10) 0.64556(10) 0.0326(4) Uani 1 1 d .
H11 H 0.7344 0.8260 0.7019 0.039 Uiso 1 1 calc R
C12 C 0.82271(11) 0.86114(10) 0.61032(10) 0.0305(4) Uani 1 1 d .
H12 H 0.8757 0.8528 0.6426 0.037 Uiso 1 1 calc R
C13 C 0.82906(10) 0.88872(10) 0.52798(9) 0.0254(3) Uani 1 1 d .
H13 H 0.8867 0.8983 0.5038 0.030 Uiso 1 1 calc R
C14 C 0.70832(9) 1.00149(9) 0.36126(9) 0.0234(3) Uani 1 1 d .
H14 H 0.7181 1.0170 0.3044 0.028 Uiso 1 1 calc R
C15 C 0.63744(9) 1.05370(9) 0.40569(9) 0.0229(3) Uani 1 1 d .
C16 C 0.58383(10) 1.14482(11) 0.51980(10) 0.0284(3) Uani 1 1 d .
H16A H 0.5439 1.1766 0.4808 0.043 Uiso 1 1 calc R
H16B H 0.6072 1.1880 0.5610 0.043 Uiso 1 1 calc R
H16C H 0.5502 1.0968 0.5484 0.043 Uiso 1 1 calc R
C17 C 0.74777(9) 1.11173(9) 0.50786(9) 0.0211(3) Uani 1 1 d .
C18 C 0.76100(10) 1.09711(10) 0.59279(9) 0.0257(3) Uani 1 1 d .
H18 H 0.7112 1.0837 0.6279 0.031 Uiso 1 1 calc R
C19 C 0.84665(10) 1.10222(10) 0.62578(10) 0.0287(3) Uani 1 1 d .
H19 H 0.8554 1.0934 0.6840 0.034 Uiso 1 1 calc R
C20 C 0.91966(10) 1.12002(10) 0.57522(9) 0.0284(3) Uani 1 1 d .
H20 H 0.9787 1.1213 0.5980 0.034 Uiso 1 1 calc R
C21 C 0.90623(10) 1.13611(10) 0.49085(10) 0.0267(3) Uani 1 1 d .
H21 H 0.9562 1.1491 0.4558 0.032 Uiso 1 1 calc R
C22 C 0.82045(10) 1.13335(9) 0.45755(9) 0.0236(3) Uani 1 1 d .
H22 H 0.8114 1.1463 0.4001 0.028 Uiso 1 1 calc R

loop_
_atom_site_aniso_label
_atom_site_aniso_U_11
_atom_site_aniso_U_22
_atom_site_aniso_U_33
_atom_site_aniso_U_23
_atom_site_aniso_U_13
_atom_site_aniso_U_12
Cl1 0.0319(2) 0.0410(3) 0.0298(2) -0.00746(17) 0.00528(16) 0.00534(17)
O1 0.0237(5) 0.0298(6) 0.0372(6) -0.0034(5) -0.0084(4) 0.0025(4)
N1 0.0196(6) 0.0217(6) 0.0252(6) -0.0027(5) 0.0003(5) 0.0000(5)
C1 0.0261(7) 0.0225(8) 0.0232(7) -0.0014(6) -0.0006(6) -0.0042(6)
C2 0.0310(8) 0.0201(8) 0.0263(8) -0.0030(6) -0.0031(6) -0.0006(6)
C3 0.0239(7) 0.0302(9) 0.0210(7) -0.0063(6) -0.0008(6) 0.0015(6)
C4 0.0265(7) 0.0296(8) 0.0194(7) 0.0010(6) 0.0001(6) -0.0038(6)
C5 0.0278(7) 0.0223(8) 0.0220(7) 0.0000(6) -0.0028(6) -0.0001(6)
C6 0.0216(7) 0.0229(8) 0.0203(7) -0.0015(6) -0.0021(5) -0.0017(6)
C7 0.0209(7) 0.0194(7) 0.0228(7) -0.0013(6) -0.0007(6) -0.0036(6)
C8 0.0249(7) 0.0156(7) 0.0242(7) -0.0013(6) 0.0012(6) 0.0009(6)
C9 0.0245(7) 0.0233(8) 0.0325(8) 0.0007(6) 0.0009(6) -0.0011(6)
C10 0.0339(8) 0.0298(9) 0.0339(9) 0.0019(7) 0.0095(7) -0.0036(7)
C11 0.0442(9) 0.0281(9) 0.0255(8) 0.0035(7) 0.0059(7) 0.0040(7)
C12 0.0356(8) 0.0283(9) 0.0274(8) 0.0018(7) -0.0033(7) 0.0083(7)
C13 0.0246(7) 0.0253(8) 0.0262(8) 0.0006(6) 0.0017(6) 0.0039(6)
C14 0.0251(7) 0.0230(8) 0.0221(7) 0.0001(6) -0.0020(6) -0.0008(6)
C15 0.0237(7) 0.0193(8) 0.0258(7) 0.0020(6) -0.0022(6) -0.0002(6)
C16 0.0235(7) 0.0293(9) 0.0325(8) -0.0039(7) 0.0025(6) 0.0011(6)
C17 0.0200(7) 0.0168(7) 0.0263(7) -0.0018(6) -0.0009(6) 0.0000(5)
C18 0.0273(8) 0.0261(8) 0.0236(7) -0.0007(6) 0.0027(6) -0.0027(6)
C19 0.0320(8) 0.0294(9) 0.0249(8) -0.0007(6) -0.0039(6) -0.0019(7)
C20 0.0247(8) 0.0309(9) 0.0296(8) 0.0001(7) -0.0053(6) -0.0020(6)
C21 0.0230(7) 0.0282(8) 0.0289(8) 0.0024(6) 0.0002(6) -0.0025(6)
C22 0.0249(7) 0.0231(8) 0.0229(7) 0.0016(6) -0.0009(6) -0.0017(6)

loop_
_atom_type_symbol
_atom_type_description
_atom_type_scat_dispersion_real
_atom_type_scat_dispersion_imag
_atom_type_scat_source
C C 0.0033 0.0016 'International Tables Vol C Tables 4.2.6.8 and 6.1.1.4'
H H 0.0000 0.0000 'International Tables Vol C Tables 4.2.6.8 and 6.1.1.4'
N N 0.0061 0.0033 'International Tables Vol C Tables 4.2.6.8 and 6.1.1.4'
O O 0.0106 0.0060 'International Tables Vol C Tables 4.2.6.8 and 6.1.1.4'
Cl Cl 0.1484 0.1585 'International Tables Vol C Tables 4.2.6.8 and 6.1.1.4'

loop_
_geom_angle_atom_site_label_1
_geom_angle_atom_site_label_2
_geom_angle_atom_site_label_3
_geom_angle
C15 N1 C17 124.41(11)
C15 N1 C16 116.56(12)
C17 N1 C16 118.59(12)
C2 C1 C6 121.09(14)
C2 C1 H1 119.5
C6 C1 H1 119.5
C3 C2 C1 118.68(14)
C3 C2 H2 120.7
C1 C2 H2 120.7
C2 C3 C4 122.06(13)
C2 C3 Cl1 119.00(12)
C4 C3 Cl1 118.91(11)
C3 C4 C5 118.28(13)
C3 C4 H4 120.9
C5 C4 H4 120.9
C4 C5 C6 121.57(14)
C4 C5 H5 119.2
C6 C5 H5 119.2
C5 C6 C1 118.31(13)
C5 C6 C7 120.71(13)
C1 C6 C7 120.96(13)
C14 C7 C8 122.72(13)
C14 C7 C6 119.76(13)
C8 C7 C6 117.47(12)
C9 C8 C13 118.40(14)
C9 C8 C7 121.35(13)
C13 C8 C7 120.23(13)
C10 C9 C8 120.92(14)
C10 C9 H9 119.5
C8 C9 H9 119.5
C11 C10 C9 119.79(14)
C11 C10 H10 120.1
C9 C10 H10 120.1
C10 C11 C12 120.13(15)
C10 C11 H11 119.9
C12 C11 H11 119.9
C13 C12 C11 119.83(14)
C13 C12 H12 120.1
C11 C12 H12 120.1
C12 C13 C8 120.92(14)
C12 C13 H13 119.5
C8 C13 H13 119.5
C7 C14 C15 127.28(14)
C7 C14 H14 116.4
C15 C14 H14 116.4
O1 C15 N1 120.46(13)
O1 C15 C14 119.43(13)
N1 C15 C14 120.09(12)
N1 C16 H16A 109.5
N1 C16 H16B 109.5
H16A C16 H16B 109.5
N1 C16 H16C 109.5
H16A C16 H16C 109.5
H16B C16 H16C 109.5
C22 C17 C18 119.65(13)
C22 C17 N1 120.81(13)
C18 C17 N1 119.54(12)
C19 C18 C17 119.76(13)
C19 C18 H18 120.1
C17 C18 H18 120.1
C20 C19 C18 120.70(15)
C20 C19 H19 119.6
C18 C19 H19 119.6
C19 C20 C21 119.47(14)
C19 C20 H20 120.3
C21 C20 H20 120.3
C22 C21 C20 120.26(14)
C22 C21 H21 119.9
C20 C21 H21 119.9
C21 C22 C17 120.07(14)
C21 C22 H22 120.0
C17 C22 H22 120.0

loop_
_geom_bond_atom_site_label_1
_geom_bond_atom_site_label_2
_geom_bond_distance
Cl1 C3 1.7451(16)
O1 C15 1.2349(17)
N1 C15 1.3594(18)
N1 C17 1.4314(18)
N1 C16 1.4655(18)
C1 C2 1.385(2)
C1 C6 1.396(2)
C1 H1 0.9500
C2 C3 1.382(2)
C2 H2 0.9500
C3 C4 1.383(2)
C4 C5 1.384(2)
C4 H4 0.9500
C5 C6 1.394(2)
C5 H5 0.9500
C6 C7 1.488(2)
C7 C14 1.337(2)
C7 C8 1.487(2)
C8 C9 1.392(2)
C8 C13 1.396(2)
C9 C10 1.389(2)
C9 H9 0.9500
C10 C11 1.383(2)
C10 H10 0.9500
C11 C12 1.387(2)
C11 H11 0.9500
C12 C13 1.384(2)
C12 H12 0.9500
C13 H13 0.9500
C14 C15 1.485(2)
C14 H14 0.9500
C16 H16A 0.9800
C16 H16B 0.9800
C16 H16C 0.9800
C17 C22 1.385(2)
C17 C18 1.392(2)
C18 C19 1.380(2)
C18 H18 0.9500
C19 C20 1.379(2)
C19 H19 0.9500
C20 C21 1.387(2)
C20 H20 0.9500
C21 C22 1.382(2)
C21 H21 0.9500
C22 H22 0.9500

loop_
_geom_torsion_atom_site_label_1
_geom_torsion_atom_site_label_2
_geom_torsion_atom_site_label_3
_geom_torsion_atom_site_label_4
_geom_torsion
C6 C1 C2 C3 0.4(2)
C1 C2 C3 C4 -0.3(2)
C1 C2 C3 Cl1 177.53(11)
C2 C3 C4 C5 -0.1(2)
Cl1 C3 C4 C5 -177.98(11)
C3 C4 C5 C6 0.5(2)
C4 C5 C6 C1 -0.4(2)
C4 C5 C6 C7 177.96(12)
C2 C1 C6 C5 -0.1(2)
C2 C1 C6 C7 -178.42(13)
C5 C6 C7 C14 39.8(2)
C1 C6 C7 C14 -141.91(14)
C5 C6 C7 C8 -137.68(14)
C1 C6 C7 C8 40.59(19)
C14 C7 C8 C9 44.1(2)
C6 C7 C8 C9 -138.45(14)
C14 C7 C8 C13 -134.65(15)
C6 C7 C8 C13 42.77(19)
C13 C8 C9 C10 0.4(2)
C7 C8 C9 C10 -178.39(13)
C8 C9 C10 C11 -0.3(2)
C9 C10 C11 C12 0.5(2)
C10 C11 C12 C13 -0.8(2)
C11 C12 C13 C8 1.0(2)
C9 C8 C13 C12 -0.8(2)
C7 C8 C13 C12 178.06(13)
C8 C7 C14 C15 0.6(2)
C6 C7 C14 C15 -176.77(13)
C17 N1 C15 O1 -178.56(13)
C16 N1 C15 O1 9.2(2)
C17 N1 C15 C14 -0.5(2)
C16 N1 C15 C14 -172.75(13)
C7 C14 C15 O1 -121.05(16)
C7 C14 C15 N1 60.9(2)
C15 N1 C17 C22 51.1(2)
C16 N1 C17 C22 -136.84(15)
C15 N1 C17 C18 -129.11(15)
C16 N1 C17 C18 42.96(19)
C22 C17 C18 C19 -1.5(2)
N1 C17 C18 C19 178.71(13)
C17 C18 C19 C20 -1.2(2)
C18 C19 C20 C21 2.3(2)
C19 C20 C21 C22 -0.7(2)
C20 C21 C22 C17 -2.0(2)
C18 C17 C22 C21 3.1(2)
N1 C17 C22 C21 -177.13(13)
